data_1509812
loop_
_publ_author_name
'Pavlyuk, V.V.'
'Kevorkov, D.G.'
'Bodak, O.I.'

_publ_section_title
;
 X-ray investigations of the Li - Ag - (Si, Ge) systems at 470 K
;
_journal_name_full 'Polish Journal of Chemistry'
_journal_page_first 712
_journal_page_last 715
_journal_volume 71
_journal_year 1997
_chemical_formula_sum 'Ag2 Ge3 Li3'
_chemical_name_systematic 'Li3 Ag2 Ge3'
_space_group_IT_number 134
_symmetry_space_group_name_Hall '-P 4ac 2bc'
_symmetry_space_group_name_H-M 'P 42/n n m :2'
_cell_angle_alpha 90
_cell_angle_beta 90
_cell_angle_gamma 90
_cell_formula_units_Z 2
_cell_length_a 6.169
_cell_length_b 6.169
_cell_length_c 6.213
_cell_volume 236.445
_citation_journal_id_ASTM PJCHDQ
_cod_data_source_file silver2-3_86.cif
_cod_data_source_block Ag2Ge3Li3
_cod_original_cell_volume 236.4454
_cod_database_code 1509812

loop_
_symmetry_equiv_pos_as_xyz
x,y,z
-y+1/2,x,z+1/2
-x+1/2,-y+1/2,z
y,-x+1/2,z+1/2
x,-y+1/2,-z+1/2
y,x,-z
-x+1/2,y,-z+1/2
-y+1/2,-x+1/2,-z
-x,-y,-z
y-1/2,-x,-z-1/2
x-1/2,y-1/2,-z
-y,x-1/2,-z-1/2
-x,y-1/2,z-1/2
-y,-x,z
x-1/2,-y,z-1/2
y-1/2,x-1/2,z

loop_
_atom_site_label
_atom_site_type_symbol
_atom_site_fract_x
_atom_site_fract_y
_atom_site_fract_z
_atom_site_occupancy
_atom_site_U_iso_or_equiv
Li2 Li 0.75 0.25 0.25 1 0.0
Ag1 Ag 0 0 0 1 0.0
Ge1 Ge 0.25 0.25 0.25 1 0.0
Li1 Li 0 0 0.5 1 0.0
Ge2 Ge 0.25 0.75 0.25 1 0.0
